data_2227012
loop_
_publ_author_name
'Xu, Yan'
'Shu, He-Qing'
'Shen, Xiao-Ping'

_publ_section_title
;
 <i>catena</i>-poly[[[(2,2'-bipyridine-2\k^2^<i>N</i>,<i>N</i>')-\m-cyanido-1:2\k^2^<i>N</i>:<i>C</i>-cyanido-2\k<i>C</i>-tris(methanol-1\k<i>O</i>)(nitrato-1\k^2^<i>O</i>,<i>O</i>')iron(II)yttrium(III)]-di-\m-cyanido-1:2'\k^2^<i>N</i>:<i>C</i>;2:1'\k^2^<i>C</i>:<i>N</i>]
 methanol solvate hemihydrate]
;
_journal_coeditor_code NC2192
_journal_issue 8
_journal_name_full 'Acta Crystallographica Section E'
_journal_page_first m1034
_journal_page_last m1035
_journal_paper_doi 10.1107/S1600536810029843
_journal_volume 66
_journal_year 2010
_chemical_formula_iupac '[Fe Y (C N)4 (N O3) (C10 H8 N2) (C H4 O)3], C H4 O, 0.5H2 O'
_chemical_formula_moiety 'C17 H20 Fe N7 O6 Y, C H4 O, 0.5(H2 O)'
_chemical_formula_sum 'C18 H25 Fe N7 O7.5 Y'
_chemical_formula_weight 604.21
_chemical_name_systematic
;
<i>catena</i>-poly[[[(2,2'-bipyridine-2\k^2^<i>N</i>,<i>N</i>')-\m-cyanido-
\k^2^1:2<i>N</i>:<i>C</i>-cyanido-2\k<i>C</i>-tris(methanol-
1\k<i>O</i>)(nitrato-1\k^2^<i>O</i>,<i>O</i>')iron(II)yttrium(III)]-
di-\m-cyanido-1:2'\k^2^<i>N</i>:<i>C</i>;2:1'\k^2^<i>C</i>:<i>N</i>] methanol
solvate hemihydrate]
;
_space_group_IT_number 14
_symmetry_cell_setting monoclinic
_symmetry_space_group_name_Hall '-P 2ybc'
_symmetry_space_group_name_H-M 'P 1 21/c 1'
_atom_sites_solution_hydrogens geom
_atom_sites_solution_primary direct
_atom_sites_solution_secondary difmap
_audit_creation_method SHELXL-97
_cell_angle_alpha 90.00
_cell_angle_beta 103.439(3)
_cell_angle_gamma 90.00
_cell_formula_units_Z 4
_cell_length_a 12.803(3)
_cell_length_b 18.132(4)
_cell_length_c 10.728(2)
_cell_measurement_reflns_used 838
_cell_measurement_temperature 173(2)
_cell_measurement_theta_max 23.51
_cell_measurement_theta_min 2.97
_cell_volume 2422.2(9)
_computing_cell_refinement 'SAINT (Bruker, 2004)'
_computing_data_collection 'SMART (Bruker, 2004)'
_computing_data_reduction 'SAINT (Bruker, 2004)'
_computing_molecular_graphics 'SHELXTL (Sheldrick, 2008) and DIAMOND (Brandenburg, 2006)'
_computing_publication_material 'SHELXTL (Sheldrick, 2008)'
_computing_structure_refinement 'SHELXL97 (Sheldrick, 2008)'
_computing_structure_solution 'SHELXS97 (Sheldrick, 2008)'
_diffrn_ambient_temperature 173(2)
_diffrn_measured_fraction_theta_full 1.000
_diffrn_measured_fraction_theta_max 1.000
_diffrn_measurement_device_type 'Bruker SMART APEX CCD'
_diffrn_measurement_method 'phi and omega scans'
_diffrn_radiation_monochromator graphite
_diffrn_radiation_source 'sealed tube'
_diffrn_radiation_type MoK\a
_diffrn_radiation_wavelength 0.71073
_diffrn_reflns_av_R_equivalents 0.0672
_diffrn_reflns_av_sigmaI/netI 0.0701
_diffrn_reflns_limit_h_max 15
_diffrn_reflns_limit_h_min -14
_diffrn_reflns_limit_k_max 22
_diffrn_reflns_limit_k_min -22
_diffrn_reflns_limit_l_max 12
_diffrn_reflns_limit_l_min -13
_diffrn_reflns_number 18891
_diffrn_reflns_theta_full 26.00
_diffrn_reflns_theta_max 26.00
_diffrn_reflns_theta_min 1.64
_exptl_absorpt_coefficient_mu 3.037
_exptl_absorpt_correction_T_max 0.55
_exptl_absorpt_correction_T_min 0.46
_exptl_absorpt_correction_type multi-scan
_exptl_absorpt_process_details '(SADABS; Bruker, 2002)'
_exptl_crystal_colour 'red brown'
_exptl_crystal_density_diffrn 1.657
_exptl_crystal_density_method 'not measured'
_exptl_crystal_description prism
_exptl_crystal_F_000 1228
_exptl_crystal_size_max 0.26
_exptl_crystal_size_mid 0.22
_exptl_crystal_size_min 0.20
_refine_diff_density_max 0.488
_refine_diff_density_min -0.567
_refine_ls_extinction_method none
_refine_ls_goodness_of_fit_ref 1.073
_refine_ls_hydrogen_treatment constr
_refine_ls_matrix_type full
_refine_ls_number_parameters 316
_refine_ls_number_reflns 4760
_refine_ls_number_restraints 0
_refine_ls_restrained_S_all 1.073
_refine_ls_R_factor_all 0.0754
_refine_ls_R_factor_gt 0.0516
_refine_ls_shift/su_max 0.000
_refine_ls_shift/su_mean 0.000
_refine_ls_structure_factor_coef Fsqd
_refine_ls_weighting_details 'calc w=1/[\s^2^(Fo^2^)+(0.0481P)^2^+0.0000P] where P=(Fo^2^+2Fc^2^)/3'
_refine_ls_weighting_scheme calc
_refine_ls_wR_factor_gt 0.1020
_refine_ls_wR_factor_ref 0.1068
_reflns_number_gt 3490
_reflns_number_total 4760
_reflns_threshold_expression I>2sigma(I)
_cod_data_source_file nc2192.cif
_cod_data_source_block I
_cod_original_sg_symbol_H-M 'P 21/c'
_cod_original_formula_sum 'C18 H25 Fe N7 O7.50 Y'
_cod_database_code 2227012
_cod_database_fobs_code 2227012

loop_
_symmetry_equiv_pos_as_xyz
'x, y, z'
'-x, y+1/2, -z+1/2'
'-x, -y, -z'
'x, -y-1/2, z-1/2'

loop_
_atom_site_type_symbol
_atom_site_label
_atom_site_fract_x
_atom_site_fract_y
_atom_site_fract_z
_atom_site_U_iso_or_equiv
_atom_site_adp_type
_atom_site_calc_flag
_atom_site_refinement_flags
_atom_site_occupancy
_atom_site_disorder_assembly
_atom_site_disorder_group
C C1 0.7345(4) -0.1231(2) 0.3081(4) 0.0385(10) Uani d . 1 . .
H H1 0.6595 -0.1259 0.3029 0.046 Uiso d R 1 . .
C C2 0.7916(4) -0.1886(2) 0.3052(4) 0.0347(10) Uani d . 1 . .
H H2 0.7570 -0.2353 0.2975 0.042 Uiso d R 1 . .
C C3 0.9033(4) -0.1825(3) 0.3155(4) 0.0394(10) Uani d . 1 . .
H H3 0.9455 -0.2258 0.3174 0.047 Uiso d R 1 . .
C C4 0.9530(4) -0.1133(3) 0.3213(4) 0.0419(11) Uani d . 1 . .
H H4 1.0277 -0.1089 0.3257 0.050 Uiso d R 1 . .
C C5 0.8893(3) -0.0504(3) 0.3225(5) 0.0391(10) Uani d . 1 . .
C C6 0.9318(3) 0.0236(3) 0.3317(4) 0.0384(10) Uani d . 1 . .
C C7 1.0374(4) 0.0395(3) 0.3333(5) 0.0452(11) Uani d . 1 . .
H H7 1.0858 0.0014 0.3238 0.054 Uiso d R 1 . .
C C8 1.0714(3) 0.1123(2) 0.3497(4) 0.0348(10) Uani d . 1 . .
H H8 1.1439 0.1241 0.3504 0.042 Uiso d R 1 . .
C C9 1.0006(3) 0.1689(3) 0.3651(4) 0.0354(10) Uani d . 1 . .
H H9 1.0240 0.2185 0.3790 0.042 Uiso d R 1 . .
C C10 0.8930(3) 0.1483(2) 0.3587(4) 0.0281(8) Uani d . 1 . .
H H10 0.8423 0.1853 0.3663 0.034 Uiso d R 1 . .
C C11 0.7170(3) 0.0426(2) 0.4978(4) 0.0363(10) Uani d . 1 . .
C C12 0.5697(3) 0.0028(2) 0.2858(4) 0.0363(10) Uani d . 1 . .
C C13 0.6951(3) 0.0482(2) 0.1340(4) 0.0298(9) Uani d . 1 . .
C C14 0.6443(3) 0.1349(3) 0.3103(4) 0.0385(10) Uani d . 1 . .
C C15 0.8118(4) -0.0835(3) 0.9317(4) 0.0427(11) Uani d . 1 . .
H H15A 0.8576 -0.0470 0.9859 0.064 Uiso d R 1 . .
H H15B 0.8564 -0.1163 0.8933 0.064 Uiso d R 1 . .
H H15C 0.7734 -0.1124 0.9840 0.064 Uiso d R 1 . .
C C16 0.7459(4) 0.2236(3) 0.6177(4) 0.0390(10) Uani d . 1 . .
H H16A 0.8181 0.2152 0.6712 0.059 Uiso d R 1 . .
H H16B 0.7319 0.2767 0.6094 0.059 Uiso d R 1 . .
H H16C 0.7408 0.2022 0.5326 0.059 Uiso d R 1 . .
C C17 0.4893(4) 0.1450(3) 0.9517(5) 0.0429(11) Uani d . 1 . .
H H17A 0.4907 0.0916 0.9660 0.064 Uiso d R 1 . .
H H17B 0.4155 0.1608 0.9139 0.064 Uiso d R 1 . .
H H17C 0.5158 0.1704 1.0336 0.064 Uiso d R 1 . .
C C18 0.4471(3) 0.1056(3) 0.4540(4) 0.0385(10) Uani d . 1 . .
H H18A 0.4135 0.1343 0.5089 0.058 Uiso d R 1 . .
H H18B 0.4307 0.0544 0.4617 0.058 Uiso d R 1 . .
H H18C 0.5235 0.1125 0.4785 0.058 Uiso d R 1 . .
Fe Fe1 0.70769(5) 0.04235(3) 0.31568(6) 0.03166(16) Uani d . 1 . .
N N1 0.7825(3) -0.05414(19) 0.3170(4) 0.0338(8) Uani d . 1 . .
N N2 0.8605(3) 0.07728(19) 0.3405(3) 0.0307(7) Uani d . 1 . .
N N3 0.7168(3) 0.0475(2) 0.6043(4) 0.0364(8) Uani d . 1 . .
N N4 0.4832(3) -0.0227(2) 0.2667(4) 0.0394(9) Uani d . 1 . .
N N5 0.6896(3) 0.05129(18) 0.0266(4) 0.0339(8) Uani d . 1 . .
N N6 0.6040(3) 0.1931(2) 0.3041(4) 0.0385(9) Uani d . 1 . .
N N7 0.8853(3) 0.1436(2) 0.9291(3) 0.0354(8) Uani d . 1 . .
O O1 0.8747(2) 0.08407(17) 0.8686(3) 0.0398(7) Uani d . 1 . .
O O2 0.7993(2) 0.17623(15) 0.9284(3) 0.0367(7) Uani d . 1 . .
O O3 0.9709(2) 0.16875(16) 0.9851(3) 0.0399(7) Uani d . 1 . .
O O4 0.7341(2) -0.04552(16) 0.8312(3) 0.0361(7) Uani d . 1 . .
H H4A 0.6659 -0.0724 0.8253 0.054 Uiso d R 1 . .
O O5 0.6676(2) 0.18859(16) 0.6775(3) 0.0379(7) Uani d . 1 . .
H H5A 0.6452 0.2280 0.7297 0.057 Uiso d R 1 . .
O O6 0.5579(2) 0.16346(17) 0.8642(3) 0.0354(7) Uani d . 1 . .
H H6A 0.5993 0.2077 0.9002 0.053 Uiso d R 1 . .
O O7 0.4061(2) 0.12975(17) 0.3204(3) 0.0408(7) Uani d . 1 . .
H H7B 0.4582 0.1451 0.2907 0.061 Uiso d R 1 . .
O O8 0.3088(5) 0.2478(4) 0.4772(7) 0.0489(17) Uani d P 0.50 . .
H H8B 0.2447 0.2322 0.4670 0.073 Uiso d PR 0.50 . .
H H8C 0.3318 0.2622 0.5540 0.073 Uiso d PR 0.50 . .
Y Y1 0.68339(3) 0.08045(2) 0.80828(4) 0.03110(12) Uani d . 1 . .

loop_
_atom_site_aniso_label
_atom_site_aniso_U_11
_atom_site_aniso_U_22
_atom_site_aniso_U_33
_atom_site_aniso_U_12
_atom_site_aniso_U_13
_atom_site_aniso_U_23
C1 0.040(2) 0.028(2) 0.045(3) -0.0085(19) 0.005(2) 0.0008(19)
C2 0.044(2) 0.033(2) 0.028(2) -0.0147(19) 0.0103(18) -0.0087(17)
C3 0.039(2) 0.037(2) 0.042(3) -0.0070(19) 0.0076(19) -0.003(2)
C4 0.051(3) 0.035(2) 0.043(3) -0.009(2) 0.017(2) -0.002(2)
C5 0.030(2) 0.043(3) 0.046(3) 0.0014(19) 0.0119(19) 0.001(2)
C6 0.029(2) 0.048(3) 0.039(3) -0.0038(19) 0.0103(18) -0.003(2)
C7 0.041(3) 0.050(3) 0.044(3) -0.003(2) 0.008(2) 0.002(2)
C8 0.036(2) 0.038(2) 0.036(2) -0.0024(18) 0.0191(18) 0.0030(19)
C9 0.036(2) 0.043(3) 0.029(2) 0.0085(19) 0.0124(17) -0.0080(19)
C10 0.034(2) 0.027(2) 0.0260(19) 0.0081(16) 0.0131(16) 0.0043(16)
C11 0.036(2) 0.033(2) 0.038(3) -0.0010(19) 0.0049(19) 0.001(2)
C12 0.028(2) 0.031(2) 0.045(3) -0.0038(18) -0.0014(19) -0.0016(19)
C13 0.027(2) 0.029(2) 0.032(2) -0.0095(16) 0.0043(17) 0.0037(17)
C14 0.033(2) 0.042(3) 0.046(3) 0.0122(19) 0.0193(19) -0.002(2)
C15 0.034(2) 0.044(3) 0.040(3) -0.013(2) -0.0127(19) -0.001(2)
C16 0.037(2) 0.041(3) 0.042(3) 0.003(2) 0.015(2) -0.010(2)
C17 0.041(3) 0.038(3) 0.054(3) 0.011(2) 0.018(2) 0.019(2)
C18 0.034(2) 0.037(2) 0.044(3) -0.0078(18) 0.009(2) 0.008(2)
Fe1 0.0315(3) 0.0311(3) 0.0327(3) -0.0019(2) 0.0080(2) -0.0011(2)
N1 0.0317(19) 0.0258(18) 0.045(2) -0.0048(14) 0.0115(16) -0.0053(15)
N2 0.0281(17) 0.0279(18) 0.0366(19) -0.0061(14) 0.0088(14) 0.0024(15)
N3 0.0317(19) 0.041(2) 0.040(2) -0.0017(15) 0.0149(16) 0.0024(17)
N4 0.037(2) 0.035(2) 0.045(2) 0.0037(16) 0.0059(17) -0.0022(17)
N5 0.0308(19) 0.0293(19) 0.043(2) -0.0113(15) 0.0113(16) 0.0014(16)
N6 0.036(2) 0.034(2) 0.047(2) 0.0065(16) 0.0133(17) -0.0072(17)
N7 0.0316(19) 0.044(2) 0.0310(19) 0.0007(16) 0.0075(15) -0.0157(17)
O1 0.0346(16) 0.0331(17) 0.0493(19) 0.0044(13) 0.0050(14) -0.0012(14)
O2 0.0293(16) 0.0297(16) 0.0476(19) -0.0013(13) 0.0014(13) 0.0034(13)
O3 0.0343(17) 0.0299(16) 0.0509(19) -0.0084(13) 0.0004(14) 0.0013(14)
O4 0.0432(17) 0.0295(15) 0.0309(16) -0.0158(13) -0.0010(13) -0.0060(12)
O5 0.0487(18) 0.0341(17) 0.0327(16) -0.0156(14) 0.0128(13) -0.0033(13)
O6 0.0306(16) 0.0370(17) 0.0412(17) -0.0026(12) 0.0137(13) 0.0023(13)
O7 0.0412(18) 0.0439(19) 0.0346(17) -0.0068(14) 0.0034(13) 0.0051(14)
O8 0.041(4) 0.045(4) 0.058(4) 0.012(3) 0.006(3) -0.001(3)
Y1 0.0295(2) 0.0324(2) 0.0303(2) -0.00059(17) 0.00460(15) 0.00014(17)

loop_
_atom_type_symbol
_atom_type_description
_atom_type_scat_dispersion_real
_atom_type_scat_dispersion_imag
_atom_type_scat_source
C C 0.0033 0.0016 'International Tables Vol C Tables 4.2.6.8 and 6.1.1.4'
H H 0.0000 0.0000 'International Tables Vol C Tables 4.2.6.8 and 6.1.1.4'
N N 0.0061 0.0033 'International Tables Vol C Tables 4.2.6.8 and 6.1.1.4'
O O 0.0106 0.0060 'International Tables Vol C Tables 4.2.6.8 and 6.1.1.4'
Fe Fe 0.3463 0.8444 'International Tables Vol C Tables 4.2.6.8 and 6.1.1.4'
Y Y -2.7962 3.5667 'International Tables Vol C Tables 4.2.6.8 and 6.1.1.4'

loop_
_geom_angle_atom_site_label_1
_geom_angle_atom_site_label_2
_geom_angle_atom_site_label_3
_geom_angle_site_symmetry_1
_geom_angle_site_symmetry_3
_geom_angle
_geom_angle_publ_flag
N1 C1 C2 . . 122.8(4) ?
N1 C1 H1 . . 118.7 ?
C2 C1 H1 . . 118.5 ?
C1 C2 C3 . . 117.2(4) ?
C1 C2 H2 . . 121.6 ?
C3 C2 H2 . . 121.2 ?
C4 C3 C2 . . 120.9(4) ?
C4 C3 H3 . . 119.3 ?
C2 C3 H3 . . 119.9 ?
C3 C4 C5 . . 118.0(4) ?
C3 C4 H4 . . 121.3 ?
C5 C4 H4 . . 120.7 ?
N1 C5 C4 . . 122.7(4) ?
N1 C5 C6 . . 114.2(4) ?
C4 C5 C6 . . 123.1(4) ?
N2 C6 C7 . . 121.6(4) ?
N2 C6 C5 . . 115.1(4) ?
C7 C6 C5 . . 123.3(4) ?
C6 C7 C8 . . 118.6(5) ?
C6 C7 H7 . . 120.5 ?
C8 C7 H7 . . 120.9 ?
C7 C8 C9 . . 121.1(4) ?
C7 C8 H8 . . 119.5 ?
C9 C8 H8 . . 119.3 ?
C8 C9 C10 . . 116.8(4) ?
C8 C9 H9 . . 121.5 ?
C10 C9 H9 . . 121.7 ?
N2 C10 C9 . . 121.4(4) ?
N2 C10 H10 . . 119.5 ?
C9 C10 H10 . . 119.1 ?
N3 C11 Fe1 . . 174.3(4) ?
N4 C12 Fe1 . . 179.4(4) ?
N5 C13 Fe1 . . 178.7(4) ?
N6 C14 Fe1 . . 178.6(4) ?
O4 C15 H15A . . 109.3 ?
O4 C15 H15B . . 109.9 ?
H15A C15 H15B . . 109.5 ?
O4 C15 H15C . . 109.2 ?
H15A C15 H15C . . 109.5 ?
H15B C15 H15C . . 109.5 ?
O5 C16 H16A . . 109.1 ?
O5 C16 H16B . . 109.8 ?
H16A C16 H16B . . 109.5 ?
O5 C16 H16C . . 109.5 ?
H16A C16 H16C . . 109.5 ?
H16B C16 H16C . . 109.5 ?
O6 C17 H17A . . 109.6 ?
O6 C17 H17B . . 109.4 ?
H17A C17 H17B . . 109.5 ?
O6 C17 H17C . . 109.4 ?
H17A C17 H17C . . 109.5 ?
H17B C17 H17C . . 109.5 ?
O7 C18 H18A . . 109.0 ?
O7 C18 H18B . . 109.6 ?
H18A C18 H18B . . 109.5 ?
O7 C18 H18C . . 109.8 ?
H18A C18 H18C . . 109.5 ?
H18B C18 H18C . . 109.5 ?
C14 Fe1 C12 . . 87.3(2) ?
C14 Fe1 C13 . . 89.19(19) ?
C12 Fe1 C13 . . 89.64(18) ?
C14 Fe1 C11 . . 87.33(19) ?
C12 Fe1 C11 . . 90.5(2) ?
C13 Fe1 C11 . . 176.51(19) ?
C14 Fe1 N1 . . 176.55(18) ?
C12 Fe1 N1 . . 95.62(17) ?
C13 Fe1 N1 . . 88.99(17) ?
C11 Fe1 N1 . . 94.48(17) ?
C14 Fe1 N2 . . 97.11(18) ?
C12 Fe1 N2 . . 175.02(17) ?
C13 Fe1 N2 . . 88.11(15) ?
C11 Fe1 N2 . . 92.05(16) ?
N1 Fe1 N2 . . 79.90(14) ?
C5 N1 C1 . . 118.3(4) ?
C5 N1 Fe1 . . 115.7(3) ?
C1 N1 Fe1 . . 125.9(3) ?
C6 N2 C10 . . 120.4(3) ?
C6 N2 Fe1 . . 114.5(3) ?
C10 N2 Fe1 . . 125.1(3) ?
C11 N3 Y1 . . 165.9(4) ?
C12 N4 Y1 . 3_656 169.3(4) ?
C13 N5 Y1 . 1_554 169.9(3) ?
O3 N7 O2 . . 121.4(4) ?
O3 N7 O1 . . 124.0(4) ?
O2 N7 O1 . . 114.6(3) ?
O3 N7 Y1 . . 177.2(3) ?
O2 N7 Y1 . . 58.8(2) ?
O1 N7 Y1 . . 55.87(19) ?
N7 O1 Y1 . . 98.4(2) ?
N7 O2 Y1 . . 95.3(2) ?
C15 O4 Y1 . . 130.8(2) ?
C15 O4 H4A . . 104.8 ?
Y1 O4 H4A . . 104.6 ?
C16 O5 Y1 . . 130.0(3) ?
C16 O5 H5A . . 104.7 ?
Y1 O5 H5A . . 104.8 ?
C17 O6 Y1 . . 123.9(2) ?
C17 O6 H6A . . 106.4 ?
Y1 O6 H6A . . 106.2 ?
C18 O7 H7B . . 109.2 ?
H8B O8 H8C . . 109.5 ?
N4 Y1 O4 3_656 . 79.10(11) ?
N4 Y1 O6 3_656 . 75.80(12) ?
O4 Y1 O6 . . 140.19(10) ?
N4 Y1 N5 3_656 1_556 93.33(12) ?
O4 Y1 N5 . 1_556 74.86(11) ?
O6 Y1 N5 . 1_556 76.29(11) ?
N4 Y1 O1 3_656 . 154.27(12) ?
O4 Y1 O1 . . 76.06(10) ?
O6 Y1 O1 . . 128.74(11) ?
N5 Y1 O1 1_556 . 86.64(12) ?
N4 Y1 O5 3_656 . 102.62(12) ?
O4 Y1 O5 . . 146.51(11) ?
O6 Y1 O5 . . 70.07(10) ?
N5 Y1 O5 1_556 . 137.47(11) ?
O1 Y1 O5 . . 94.49(11) ?
N4 Y1 N3 3_656 . 85.22(13) ?
O4 Y1 N3 . . 75.66(12) ?
O6 Y1 N3 . . 131.40(11) ?
N5 Y1 N3 1_556 . 150.21(13) ?
O1 Y1 N3 . . 82.26(12) ?
O5 Y1 N3 . . 71.22(12) ?
N4 Y1 O2 3_656 . 152.81(12) ?
O4 Y1 O2 . . 120.72(10) ?
O6 Y1 O2 . . 77.33(10) ?
N5 Y1 O2 1_556 . 76.24(11) ?
O1 Y1 O2 . . 51.58(10) ?
O5 Y1 O2 . . 71.68(10) ?
N3 Y1 O2 . . 116.23(11) ?
N4 Y1 N7 3_656 . 173.07(12) ?
O4 Y1 N7 . . 98.20(10) ?
O6 Y1 N7 . . 103.03(10) ?
N5 Y1 N7 1_556 . 79.78(11) ?
O1 Y1 N7 . . 25.75(10) ?
O5 Y1 N7 . . 83.18(11) ?
N3 Y1 N7 . . 100.36(11) ?
O2 Y1 N7 . . 25.85(9) ?

loop_
_geom_bond_atom_site_label_1
_geom_bond_atom_site_label_2
_geom_bond_site_symmetry_2
_geom_bond_distance
_geom_bond_publ_flag
C1 N1 . 1.386(5) ?
C1 C2 . 1.399(6) ?
C1 H1 . 0.9500 ?
C2 C3 . 1.413(6) ?
C2 H2 . 0.9500 ?
C3 C4 . 1.402(6) ?
C3 H3 . 0.9500 ?
C4 C5 . 1.404(6) ?
C4 H4 . 0.9502 ?
C5 N1 . 1.356(6) ?
C5 C6 . 1.442(6) ?
C6 N2 . 1.353(6) ?
C6 C7 . 1.379(6) ?
C7 C8 . 1.387(7) ?
C7 H7 . 0.9500 ?
C8 C9 . 1.405(6) ?
C8 H8 . 0.9500 ?
C9 C10 . 1.413(6) ?
C9 H9 . 0.9500 ?
C10 N2 . 1.353(5) ?
C10 H10 . 0.9500 ?
C11 N3 . 1.146(6) ?
C11 Fe1 . 1.930(5) ?
C12 N4 . 1.173(5) ?
C12 Fe1 . 1.865(4) ?
C13 N5 . 1.140(5) ?
C13 Fe1 . 1.921(4) ?
C14 N6 . 1.169(5) ?
C14 Fe1 . 1.860(4) ?
C15 O4 . 1.459(5) ?
C15 H15A . 0.9801 ?
C15 H15B . 0.9800 ?
C15 H15C . 0.9800 ?
C16 O5 . 1.455(5) ?
C16 H16A . 0.9799 ?
C16 H16B . 0.9800 ?
C16 H16C . 0.9800 ?
C17 O6 . 1.465(5) ?
C17 H17A . 0.9799 ?
C17 H17B . 0.9800 ?
C17 H17C . 0.9799 ?
C18 O7 . 1.474(5) ?
C18 H18A . 0.9599 ?
C18 H18B . 0.9600 ?
C18 H18C . 0.9600 ?
Fe1 N1 . 1.993(4) ?
Fe1 N2 . 2.015(3) ?
N3 Y1 . 2.401(4) ?
N4 Y1 3_656 2.344(4) ?
N5 Y1 1_554 2.384(4) ?
N7 O3 . 1.210(4) ?
N7 O2 . 1.248(4) ?
N7 O1 . 1.251(4) ?
N7 Y1 . 2.849(4) ?
O1 Y1 . 2.384(3) ?
O2 Y1 . 2.448(3) ?
O4 Y1 . 2.372(3) ?
O4 H4A . 0.9900 ?
O5 Y1 . 2.392(3) ?
O5 H5A . 0.9900 ?
O6 Y1 . 2.378(3) ?
O6 H6A . 0.9901 ?
O7 H7B . 0.8501 ?
O8 H8B . 0.8499 ?
O8 H8C . 0.8500 ?
Y1 N4 3_656 2.344(4) ?
Y1 N5 1_556 2.384(4) ?

loop_
_geom_hbond_atom_site_label_D
_geom_hbond_atom_site_label_H
_geom_hbond_atom_site_label_A
_geom_hbond_site_symmetry_A
_geom_hbond_distance_DH
_geom_hbond_distance_HA
_geom_hbond_distance_DA
_geom_hbond_angle_DHA
O5 H5A N6 4_566 0.99 1.78 2.762(5) 171.8
O7 H7B N6 . 0.85 2.03 2.823(5) 154.2
